data_4511177
loop_
_publ_author_name
'Galcera, Judit'
'Molins, Elies'

_publ_section_title
;
 Effect of the Counterion on the Solubility of Isostructural
 Pharmaceutical Lamotrigine Salts
;
_journal_issue 1
_journal_name_full 'Crystal Growth &amp; Design'
_journal_page_first 327
_journal_paper_doi 10.1021/cg8005025
_journal_volume 9
_journal_year 2009
_chemical_formula_moiety 'C9 H7 Cl2 N5, 0.5(C4 H6 O4), C2 H6 O S'
_chemical_formula_sum 'C13 H16 Cl2 N5 O3 S'
_chemical_formula_weight 393.27
_chemical_name_common 'Lamotrigine hemisuccinate dimethylsufoxide solvate'
_chemical_name_systematic
;
3,5-diamino-6-(2,3-dichlorophenyl)-1,2,4-triazin-2-ium - succinate - dimethylsolfoxide (1:0.5:1)
;
_space_group_IT_number 14
_symmetry_cell_setting monoclinic
_symmetry_space_group_name_Hall '-P 2ybc'
_symmetry_space_group_name_H-M 'P 1 21/c 1'
_atom_sites_solution_hydrogens geom
_atom_sites_solution_primary direct
_atom_sites_solution_secondary difmap
_audit_creation_method SHELXL-97
_cell_angle_alpha 90.00
_cell_angle_beta 109.35(4)
_cell_angle_gamma 90.00
_cell_formula_units_Z 4
_cell_length_a 11.189(5)
_cell_length_b 10.705(6)
_cell_length_c 15.981(7)
_cell_measurement_reflns_used 25
_cell_measurement_temperature 293(2)
_cell_measurement_theta_max 16.75
_cell_measurement_theta_min 9.9
_cell_volume 1806.0(16)
_computing_cell_refinement 'CAD4 Express (Enraf Nonius, 1994)'
_computing_data_collection 'CAD4 Express (Enraf Nonius, 1994)'
_computing_data_reduction 'XCAD4 (Harms & Wocadlo, 1995)'
_computing_molecular_graphics 'Ortep-3 for Windows (Farrugia, 1997)'
_computing_publication_material 'WinGX publication routines (Farrugia, 1999)'
_computing_structure_refinement 'SHELXL-97 (Sheldrick, 1997)'
_computing_structure_solution 'SHELXS-97 (Sheldrick, 1997)'
_diffrn_ambient_temperature 293(2)
_diffrn_measured_fraction_theta_full 1.000
_diffrn_measured_fraction_theta_max 1.000
_diffrn_measurement_device_type 'Enraf Nonius CAD4'
_diffrn_measurement_method 'non-profiled omega scans'
_diffrn_radiation_monochromator graphite
_diffrn_radiation_source 'fine-focus sealed tube'
_diffrn_radiation_type MoK\a
_diffrn_radiation_wavelength 0.71073
_diffrn_reflns_av_R_equivalents 0.0361
_diffrn_reflns_av_sigmaI/netI 0.0445
_diffrn_reflns_limit_h_max 12
_diffrn_reflns_limit_h_min -13
_diffrn_reflns_limit_k_max 12
_diffrn_reflns_limit_k_min 0
_diffrn_reflns_limit_l_max 18
_diffrn_reflns_limit_l_min 0
_diffrn_reflns_number 3292
_diffrn_reflns_theta_full 24.97
_diffrn_reflns_theta_max 24.97
_diffrn_reflns_theta_min 1.93
_diffrn_standards_decay_% 0
_diffrn_standards_interval_time 60
_diffrn_standards_number 2
_exptl_absorpt_coefficient_mu 0.497
_exptl_absorpt_correction_type none
_exptl_crystal_colour colourless
_exptl_crystal_density_diffrn 1.446
_exptl_crystal_density_method 'not measured'
_exptl_crystal_description prism
_exptl_crystal_F_000 812
_exptl_crystal_size_max 0.48
_exptl_crystal_size_mid 0.38
_exptl_crystal_size_min 0.25
_refine_diff_density_max 0.306
_refine_diff_density_min -0.288
_refine_diff_density_rms 0.058
_refine_ls_extinction_method none
_refine_ls_goodness_of_fit_ref 1.029
_refine_ls_hydrogen_treatment mixed
_refine_ls_matrix_type full
_refine_ls_number_parameters 255
_refine_ls_number_reflns 3167
_refine_ls_number_restraints 6
_refine_ls_restrained_S_all 1.028
_refine_ls_R_factor_all 0.0940
_refine_ls_R_factor_gt 0.0512
_refine_ls_shift/su_max 0.000
_refine_ls_shift/su_mean 0.000
_refine_ls_structure_factor_coef Fsqd
_refine_ls_weighting_details 'calc w=1/[\s^2^(Fo^2^)+(0.0686P)^2^+0.8078P] where P=(Fo^2^+2Fc^2^)/3'
_refine_ls_weighting_scheme calc
_refine_ls_wR_factor_gt 0.1218
_refine_ls_wR_factor_ref 0.1402
_reflns_number_gt 2126
_reflns_number_total 3167
_reflns_threshold_expression >2sigma(I)
_cod_data_source_file cg8005025_si_001.cif
_cod_data_source_block 1a_Lamotrigine_hemisuccinate_dimethylsufoxide_solvate
_cod_original_cell_volume 1806.0(15)
_cod_database_code 4511177

loop_
_symmetry_equiv_pos_as_xyz
'x, y, z'
'-x, y+1/2, -z+1/2'
'-x, -y, -z'
'x, -y-1/2, z-1/2'

loop_
_atom_site_label
_atom_site_type_symbol
_atom_site_fract_x
_atom_site_fract_y
_atom_site_fract_z
_atom_site_U_iso_or_equiv
_atom_site_adp_type
_atom_site_occupancy
_atom_site_symmetry_multiplicity
_atom_site_calc_flag
_atom_site_refinement_flags
_atom_site_disorder_assembly
_atom_site_disorder_group
Cl1A Cl 0.95833(10) 0.58777(9) 0.08254(7) 0.0637(3) Uani 1 1 d . . .
Cl2A Cl 1.14218(9) 0.41137(12) 0.22601(8) 0.0815(4) Uani 1 1 d . . .
N1A N 0.6770(2) 0.4556(2) -0.09305(16) 0.0374(6) Uani 1 1 d D . .
N2A N 0.6009(3) 0.5321(2) -0.15591(18) 0.0382(6) Uani 1 1 d D . .
C3A C 0.5553(3) 0.6402(3) -0.13616(19) 0.0359(7) Uani 1 1 d D . .
N3A N 0.4962(3) 0.7165(3) -0.2006(2) 0.0479(8) Uani 1 1 d . . .
N4A N 0.5688(3) 0.6711(2) -0.05168(16) 0.0381(6) Uani 1 1 d D . .
C5A C 0.6368(3) 0.5944(3) 0.01162(19) 0.0348(7) Uani 1 1 d D . .
N5A N 0.6459(3) 0.6182(3) 0.09466(19) 0.0463(8) Uani 1 1 d . . .
C6A C 0.6976(3) 0.4856(3) -0.01112(19) 0.0341(7) Uani 1 1 d D . .
C61A C 0.7851(3) 0.4043(3) 0.05791(19) 0.0337(7) Uani 1 1 d D . .
C62A C 0.9080(3) 0.4429(3) 0.1046(2) 0.0403(8) Uani 1 1 d D . .
C63A C 0.9889(3) 0.3650(4) 0.1680(2) 0.0469(9) Uani 1 1 d D . .
C64A C 0.9469(3) 0.2503(4) 0.1859(2) 0.0539(9) Uani 1 1 d D . .
H64A H 1.0011 0.1983 0.2283 0.065 Uiso 1 1 calc R . .
C65A C 0.8253(3) 0.2132(3) 0.1413(3) 0.0556(10) Uani 1 1 d D . .
H65A H 0.7970 0.1363 0.1545 0.067 Uiso 1 1 calc R . .
C66A C 0.7441(3) 0.2882(3) 0.0770(2) 0.0448(8) Uani 1 1 d D . .
H66A H 0.6621 0.2613 0.0465 0.054 Uiso 1 1 calc R . .
H2A H 0.592(3) 0.514(3) -0.210(2) 0.040(9) Uiso 1 1 d . . .
H31A H 0.498(3) 0.710(3) -0.252(3) 0.047(10) Uiso 1 1 d . . .
H32A H 0.464(4) 0.783(4) -0.189(2) 0.059(12) Uiso 1 1 d . . .
H51A H 0.610(3) 0.692(4) 0.106(2) 0.056(11) Uiso 1 1 d . . .
H52A H 0.692(3) 0.577(3) 0.139(2) 0.044(10) Uiso 1 1 d . . .
O1B O 0.5288(2) 0.6645(2) -0.36337(14) 0.0494(6) Uani 1 1 d . . .
O2B O 0.5760(2) 0.4686(2) -0.32311(14) 0.0464(6) Uani 1 1 d . . .
C1B C 0.5551(3) 0.5560(3) -0.37895(19) 0.0346(7) Uani 1 1 d . . .
C2B C 0.5624(3) 0.5261(3) -0.4699(2) 0.0379(7) Uani 1 1 d . . .
H21B H 0.588(3) 0.600(3) -0.497(2) 0.048(9) Uiso 1 1 d . . .
H22B H 0.636(3) 0.467(3) -0.463(2) 0.055(10) Uiso 1 1 d . . .
S11C S 0.2519(2) -0.0050(2) 0.17241(16) 0.0690(9) Uani 0.482(3) 1 d P A 1
S12C S 0.1336(2) -0.0065(2) 0.14672(14) 0.0678(9) Uani 0.518(3) 1 d P A 2
O1C O 0.1950(4) 0.0242(3) 0.24039(19) 0.0940(11) Uani 1 1 d . . .
C1C C 0.1931(5) -0.1470(5) 0.1233(4) 0.1101(19) Uani 1 1 d . . .
H11C H 0.2227 -0.2129 0.1659 0.165 Uiso 1 1 calc R A 1
H12C H 0.2220 -0.1615 0.0739 0.165 Uiso 1 1 calc R A 1
H13C H 0.1022 -0.1450 0.1030 0.165 Uiso 1 1 calc R A 1
C2C C 0.1872(6) 0.0974(6) 0.0845(4) 0.113(2) Uani 1 1 d . . .
H21C H 0.2123 0.1813 0.1035 0.169 Uiso 1 1 calc R A 1
H22C H 0.0965 0.0913 0.0648 0.169 Uiso 1 1 calc R A 1
H23C H 0.2171 0.0761 0.0365 0.169 Uiso 1 1 calc R A 1

loop_
_atom_site_aniso_label
_atom_site_aniso_U_11
_atom_site_aniso_U_22
_atom_site_aniso_U_33
_atom_site_aniso_U_23
_atom_site_aniso_U_13
_atom_site_aniso_U_12
Cl1A 0.0721(6) 0.0479(6) 0.0722(7) -0.0045(5) 0.0253(5) -0.0232(5)
Cl2A 0.0457(6) 0.0969(9) 0.0837(8) -0.0139(7) -0.0032(5) -0.0081(6)
N1A 0.0494(16) 0.0290(14) 0.0345(15) 0.0003(12) 0.0149(12) 0.0042(12)
N2A 0.0594(18) 0.0294(14) 0.0277(14) -0.0021(12) 0.0167(13) 0.0066(13)
C3A 0.0479(19) 0.0308(17) 0.0310(17) -0.0029(14) 0.0158(14) -0.0026(15)
N3A 0.080(2) 0.0365(17) 0.0277(16) 0.0023(14) 0.0193(15) 0.0151(16)
N4A 0.0570(17) 0.0315(14) 0.0263(13) 0.0003(11) 0.0146(12) 0.0073(13)
C5A 0.0495(19) 0.0278(16) 0.0289(16) -0.0020(13) 0.0154(14) -0.0027(14)
N5A 0.071(2) 0.0384(17) 0.0294(16) 0.0003(14) 0.0172(15) 0.0129(16)
C6A 0.0458(18) 0.0278(16) 0.0298(16) -0.0029(13) 0.0142(14) -0.0040(14)
C61A 0.0411(17) 0.0302(16) 0.0305(16) -0.0015(13) 0.0127(14) 0.0020(14)
C62A 0.0486(19) 0.0363(18) 0.0393(18) -0.0045(15) 0.0190(15) -0.0052(15)
C63A 0.0406(19) 0.056(2) 0.0403(19) -0.0071(17) 0.0080(15) 0.0007(17)
C64A 0.053(2) 0.051(2) 0.050(2) 0.0071(18) 0.0067(17) 0.0141(19)
C65A 0.058(2) 0.040(2) 0.065(2) 0.0149(19) 0.0149(19) -0.0006(17)
C66A 0.0457(19) 0.0357(19) 0.051(2) 0.0016(16) 0.0127(16) -0.0033(16)
O1B 0.0857(18) 0.0329(13) 0.0401(13) 0.0038(10) 0.0349(13) 0.0060(12)
O2B 0.0809(17) 0.0305(12) 0.0282(11) 0.0003(10) 0.0184(11) -0.0032(12)
C1B 0.0405(17) 0.0352(18) 0.0267(16) -0.0022(14) 0.0094(13) -0.0045(14)
C2B 0.0461(19) 0.0386(19) 0.0324(17) 0.0000(15) 0.0177(14) 0.0000(16)
S11C 0.0527(17) 0.0774(17) 0.0749(16) -0.0057(13) 0.0184(11) 0.0009(11)
S12C 0.0695(17) 0.0855(17) 0.0571(13) -0.0201(11) 0.0326(11) -0.0105(12)
O1C 0.139(3) 0.096(2) 0.0447(16) -0.0144(17) 0.0269(18) -0.018(2)
C1C 0.129(5) 0.096(4) 0.105(4) -0.032(4) 0.038(4) 0.009(4)
C2C 0.154(5) 0.118(5) 0.092(4) 0.015(3) 0.075(4) 0.001(4)

loop_
_atom_type_symbol
_atom_type_description
_atom_type_scat_dispersion_real
_atom_type_scat_dispersion_imag
_atom_type_scat_source
C C 0.0033 0.0016 'International Tables Vol C Tables 4.2.6.8 and 6.1.1.4'
H H 0.0000 0.0000 'International Tables Vol C Tables 4.2.6.8 and 6.1.1.4'
Cl Cl 0.1484 0.1585 'International Tables Vol C Tables 4.2.6.8 and 6.1.1.4'
N N 0.0061 0.0033 'International Tables Vol C Tables 4.2.6.8 and 6.1.1.4'
O O 0.0106 0.0060 'International Tables Vol C Tables 4.2.6.8 and 6.1.1.4'
S S 0.1246 0.1234 'International Tables Vol C Tables 4.2.6.8 and 6.1.1.4'

loop_
_geom_angle_atom_site_label_1
_geom_angle_atom_site_label_2
_geom_angle_atom_site_label_3
_geom_angle
_geom_angle_site_symmetry_1
C6A N1A N2A 117.2(3) .
C3A N2A N1A 122.7(3) .
C3A N2A H2A 120(2) .
N1A N2A H2A 117(2) .
N3A C3A N2A 119.0(3) .
N3A C3A N4A 119.6(3) .
N2A C3A N4A 121.4(3) .
C3A N3A H31A 124(2) .
C3A N3A H32A 119(3) .
H31A N3A H32A 116(4) .
C5A N4A C3A 117.2(3) .
N5A C5A N4A 118.7(3) .
N5A C5A C6A 121.2(3) .
N4A C5A C6A 120.1(3) .
C5A N5A H51A 118(2) .
C5A N5A H52A 124(2) .
H51A N5A H52A 118(3) .
N1A C6A C5A 120.7(3) .
N1A C6A C61A 117.2(3) .
C5A C6A C61A 122.0(3) .
C62A C61A C66A 119.0(3) .
C62A C61A C6A 120.9(3) .
C66A C61A C6A 120.0(3) .
C63A C62A C61A 120.1(3) .
C63A C62A Cl1A 120.7(3) .
C61A C62A Cl1A 119.2(3) .
C64A C63A C62A 120.1(3) .
C64A C63A Cl2A 119.4(3) .
C62A C63A Cl2A 120.6(3) .
C65A C64A C63A 119.9(3) .
C65A C64A H64A 120.0 .
C63A C64A H64A 120.0 .
C64A C65A C66A 120.9(3) .
C64A C65A H65A 119.5 .
C66A C65A H65A 119.5 .
C65A C66A C61A 119.9(3) .
C65A C66A H66A 120.1 .
C61A C66A H66A 120.1 .
O1B C1B O2B 123.5(3) .
O1B C1B C2B 118.7(3) .
O2B C1B C2B 117.8(3) .
C2B C2B C1B 110.8(3) 3_664
C2B C2B H21B 111.1(19) 3_664
C1B C2B H21B 110.9(19) .
C2B C2B H22B 113(2) 3_664
C1B C2B H22B 108.9(19) .
H21B C2B H22B 102(3) .
O1C S11C C1C 109.3(3) .
O1C S11C C2C 107.3(3) .
C1C S11C C2C 101.1(3) .
O1C S12C C2C 108.0(3) .
O1C S12C C1C 109.4(3) .
C2C S12C C1C 101.7(3) .
S12C O1C S11C 50.55(15) .
S12C C1C S11C 42.18(16) .
S12C C1C H11C 123.5 .
S11C C1C H11C 109.5 .
S12C C1C H12C 125.1 .
S11C C1C H12C 109.5 .
H11C C1C H12C 109.5 .
S12C C1C H13C 67.3 .
S11C C1C H13C 109.5 .
H11C C1C H13C 109.5 .
H12C C1C H13C 109.5 .
S12C C2C S11C 42.24(16) .
S12C C2C H21C 122.7 .
S11C C2C H21C 109.5 .
S12C C2C H22C 67.3 .
S11C C2C H22C 109.5 .
H21C C2C H22C 109.5 .
S12C C2C H23C 125.9 .
S11C C2C H23C 109.5 .
H21C C2C H23C 109.5 .
H22C C2C H23C 109.5 .

loop_
_geom_bond_atom_site_label_1
_geom_bond_atom_site_label_2
_geom_bond_distance
_geom_bond_site_symmetry_2
Cl1A C62A 1.726(3) .
Cl2A C63A 1.730(4) .
N1A C6A 1.293(4) .
N1A N2A 1.356(4) .
N2A C3A 1.343(4) .
N2A H2A 0.87(3) .
C3A N3A 1.309(4) .
C3A N4A 1.349(4) .
N3A H31A 0.83(4) .
N3A H32A 0.84(4) .
N4A C5A 1.329(4) .
C5A N5A 1.322(4) .
C5A C6A 1.455(4) .
N5A H51A 0.93(4) .
N5A H52A 0.85(4) .
C6A C61A 1.489(4) .
C61A C62A 1.393(4) .
C61A C66A 1.393(4) .
C62A C63A 1.390(5) .
C63A C64A 1.378(5) .
C64A C65A 1.369(5) .
C64A H64A 0.9300 .
C65A C66A 1.381(5) .
C65A H65A 0.9300 .
C66A H66A 0.9300 .
O1B C1B 1.244(4) .
O2B C1B 1.260(4) .
C1B C2B 1.517(4) .
C2B C2B 1.515(7) 3_664
C2B H21B 0.99(3) .
C2B H22B 1.01(4) .
S11C O1C 1.463(4) .
S11C C1C 1.736(6) .
S11C C2C 1.740(6) .
S12C O1C 1.463(4) .
S12C C2C 1.727(6) .
S12C C1C 1.735(6) .
C1C H11C 0.9600 .
C1C H12C 0.9600 .
C1C H13C 0.9600 .
C2C H21C 0.9600 .
C2C H22C 0.9600 .
C2C H23C 0.9600 .

loop_
_geom_hbond_atom_site_label_D
_geom_hbond_atom_site_label_H
_geom_hbond_atom_site_label_A
_geom_hbond_distance_DH
_geom_hbond_distance_HA
_geom_hbond_distance_DA
_geom_hbond_angle_DHA
_geom_hbond_site_symmetry_A
N2A H2A O2B 0.87(3) 1.82(3) 2.681(3) 177(3) .
N3A H31A O1B 0.83(4) 1.99(4) 2.800(4) 167(3) .
N3A H32A O2B 0.84(4) 2.06(4) 2.877(4) 163(4) 2_654
N5A H51A O1B 0.93(4) 1.93(4) 2.857(4) 175(3) 4_576
N5A H52A O1C 0.85(4) 2.01(4) 2.832(5) 164(3) 2_655

loop_
_geom_torsion_atom_site_label_1
_geom_torsion_atom_site_label_2
_geom_torsion_atom_site_label_3
_geom_torsion_atom_site_label_4
_geom_torsion
_geom_torsion_site_symmetry_4
C6A N1A N2A C3A 5.0(4) .
N1A N2A C3A N3A 171.3(3) .
N1A N2A C3A N4A -9.0(5) .
N3A C3A N4A C5A -175.6(3) .
N2A C3A N4A C5A 4.6(5) .
C3A N4A C5A N5A -176.2(3) .
C3A N4A C5A C6A 2.7(4) .
N2A N1A C6A C5A 2.5(4) .
N2A N1A C6A C61A -177.7(3) .
N5A C5A C6A N1A 172.4(3) .
N4A C5A C6A N1A -6.5(4) .
N5A C5A C6A C61A -7.4(5) .
N4A C5A C6A C61A 173.7(3) .
N1A C6A C61A C62A 104.8(3) .
C5A C6A C61A C62A -75.4(4) .
N1A C6A C61A C66A -75.7(4) .
C5A C6A C61A C66A 104.1(3) .
C66A C61A C62A C63A 1.3(4) .
C6A C61A C62A C63A -179.1(3) .
C66A C61A C62A Cl1A -178.9(2) .
C6A C61A C62A Cl1A 0.6(4) .
C61A C62A C63A C64A -1.2(5) .
Cl1A C62A C63A C64A 179.0(3) .
C61A C62A C63A Cl2A 179.5(2) .
Cl1A C62A C63A Cl2A -0.2(4) .
C62A C63A C64A C65A -0.1(5) .
Cl2A C63A C64A C65A 179.2(3) .
C63A C64A C65A C66A 1.2(6) .
C64A C65A C66A C61A -1.0(5) .
C62A C61A C66A C65A -0.3(5) .
C6A C61A C66A C65A -179.8(3) .
O1B C1B C2B C2B -95.0(4) 3_664
O2B C1B C2B C2B 84.8(4) 3_664
C2C S12C O1C S11C -55.8(3) .
C1C S12C O1C S11C 54.1(3) .
C1C S11C O1C S12C -54.0(3) .
C2C S11C O1C S12C 54.9(3) .
O1C S12C C1C S11C -51.7(3) .
C2C S12C C1C S11C 62.4(3) .
O1C S11C C1C S12C 51.6(2) .
C2C S11C C1C S12C -61.4(3) .
O1C S12C C2C S11C 53.0(2) .
C1C S12C C2C S11C -62.0(3) .
O1C S11C C2C S12C -52.7(2) .
C1C S11C C2C S12C 61.7(3) .
